data_7242186
loop_
_publ_author_name
'Adams, Christopher J.'
'Haddow, Mairi F.'
'Harding, David J.'
'Podesta, Thomas J.'
'Waddington, Rachel E.'

_publ_section_title
;
 Iron(ii) thio- and selenocyanate coordination networks containing
 3,3&#x2032;-bipyridine
;
_journal_issue 15
_journal_name_full CrystEngComm
_journal_page_first 4909
_journal_paper_doi 10.1039/c1ce05352c
_journal_volume 13
_journal_year 2011
_chemical_formula_moiety 'C22 H16 Fe N6 S2'
_chemical_formula_sum 'C22 H16 Fe N6 S2'
_chemical_formula_weight 484.38
_space_group_IT_number 14
_space_group_name_Hall '-P 2yn'
_space_group_name_H-M_alt 'P 1 21/n 1'
_symmetry_cell_setting monoclinic
_symmetry_space_group_name_Hall '-P 2yn'
_symmetry_space_group_name_H-M 'P 1 21/n 1'
_atom_sites_solution_hydrogens geom
_atom_sites_solution_primary direct
_atom_sites_solution_secondary difmap
_audit_creation_method SHELXL-97
_cell_angle_alpha 90.00
_cell_angle_beta 94.430(2)
_cell_angle_gamma 90.00
_cell_formula_units_Z 2
_cell_length_a 8.6506(3)
_cell_length_b 9.2253(3)
_cell_length_c 14.1506(4)
_cell_measurement_reflns_used 5558
_cell_measurement_temperature 200(2)
_cell_measurement_theta_max 27.53
_cell_measurement_theta_min 2.64
_cell_volume 1125.91(6)
_computing_cell_refinement 'Bruker APEX'
_computing_data_collection 'Bruker APEX'
_computing_data_reduction 'Bruker SAINT'
_computing_molecular_graphics 'Bruker SHELXTL'
_computing_publication_material 'Bruker SHELXTL'
_computing_structure_refinement 'SHELXL-97 (Sheldrick, 2008)'
_computing_structure_solution 'SHELXS-97 (Sheldrick, 2008)'
_diffrn_ambient_temperature 200(2)
_diffrn_measured_fraction_theta_full 0.998
_diffrn_measured_fraction_theta_max 0.998
_diffrn_measurement_device_type 'CCD area detector'
_diffrn_measurement_method 'phi and omega scans'
_diffrn_radiation_monochromator graphite
_diffrn_radiation_source 'fine-focus sealed tube'
_diffrn_radiation_type MoK\a
_diffrn_radiation_wavelength 0.71073
_diffrn_reflns_av_R_equivalents 0.0216
_diffrn_reflns_av_sigmaI/netI 0.0177
_diffrn_reflns_limit_h_max 11
_diffrn_reflns_limit_h_min -9
_diffrn_reflns_limit_k_max 11
_diffrn_reflns_limit_k_min -11
_diffrn_reflns_limit_l_max 18
_diffrn_reflns_limit_l_min -18
_diffrn_reflns_number 11744
_diffrn_reflns_theta_full 27.54
_diffrn_reflns_theta_max 27.54
_diffrn_reflns_theta_min 2.64
_exptl_absorpt_coefficient_mu 0.877
_exptl_absorpt_correction_T_max 0.746
_exptl_absorpt_correction_T_min 0.643
_exptl_absorpt_correction_type multi-scan
_exptl_absorpt_process_details 'SADABS (Bruker, 1997)'
_exptl_crystal_colour red
_exptl_crystal_density_diffrn 1.429
_exptl_crystal_density_method 'not measured'
_exptl_crystal_description prism
_exptl_crystal_F_000 496
_exptl_crystal_size_max 0.30
_exptl_crystal_size_mid 0.20
_exptl_crystal_size_min 0.20
_refine_diff_density_max 0.649
_refine_diff_density_min -0.528
_refine_diff_density_rms 0.058
_refine_ls_extinction_method none
_refine_ls_goodness_of_fit_ref 1.035
_refine_ls_hydrogen_treatment constr
_refine_ls_matrix_type full
_refine_ls_number_parameters 142
_refine_ls_number_reflns 2598
_refine_ls_number_restraints 0
_refine_ls_restrained_S_all 1.035
_refine_ls_R_factor_all 0.0438
_refine_ls_R_factor_gt 0.0342
_refine_ls_shift/su_max 0.000
_refine_ls_shift/su_mean 0.000
_refine_ls_structure_factor_coef Fsqd
_refine_ls_weighting_details 'calc w=1/[\s^2^(Fo^2^)+(0.0469P)^2^+0.8885P] where P=(Fo^2^+2Fc^2^)/3'
_refine_ls_weighting_scheme calc
_refine_ls_wR_factor_gt 0.0870
_refine_ls_wR_factor_ref 0.0950
_reflns_number_gt 2170
_reflns_number_total 2598
_reflns_threshold_expression >2sigma(I)
_cod_data_source_file c1ce05352c.txt
_cod_data_source_block 3
_cod_depositor_comments
;
The following automatic conversions were performed:

data item '_symmetry_cell_setting' value 'Monoclinic' was changed to
'monoclinic' in accordance with the
/home/saulius/struct/COD-crude-data/automatic-downloads/DataCite-retrospective/RSC/depositions/lib/dictionaries/cif_core.dic
dictionary named 'cif_core.dic' version 2.4.2 last updated on
2011-04-26.

Automatic conversion script
Id: cif_fix_values 7556 2019-12-06 15:28:31Z antanas 
;
_cod_original_sg_symbol_Hall -P2yn
_cod_original_sg_symbol_H-M P2(1)/n
_cod_database_code 7242186

loop_
_symmetry_equiv_pos_as_xyz
'x, y, z'
'-x+1/2, y+1/2, -z+1/2'
'-x, -y, -z'
'x-1/2, -y-1/2, z-1/2'

loop_
_atom_site_label
_atom_site_type_symbol
_atom_site_fract_x
_atom_site_fract_y
_atom_site_fract_z
_atom_site_U_iso_or_equiv
_atom_site_adp_type
_atom_site_occupancy
_atom_site_symmetry_multiplicity
_atom_site_calc_flag
_atom_site_refinement_flags
_atom_site_disorder_assembly
_atom_site_disorder_group
Fe1 Fe 0.0000 0.5000 0.5000 0.02186(12) Uani 1 2 d S . .
S2 S 0.20872(12) 0.57321(11) 0.81739(5) 0.0755(3) Uani 1 1 d . . .
N3 N 0.13053(19) 0.5600(2) 0.62384(11) 0.0289(4) Uani 1 1 d . . .
N2 N 0.21218(18) 0.39889(18) 0.44508(11) 0.0268(3) Uani 1 1 d . . .
C7 C 0.1366(2) 0.8415(2) 0.18653(13) 0.0249(4) Uani 1 1 d . . .
N1 N 0.06230(18) 0.71215(18) 0.43040(11) 0.0263(3) Uani 1 1 d . . .
C11 C 0.1653(2) 0.5672(2) 0.70421(14) 0.0307(4) Uani 1 1 d . . .
C5 C 0.0661(2) 0.7241(2) 0.33603(13) 0.0258(4) Uani 1 1 d . . .
H5 H 0.0223 0.6478 0.2976 0.031 Uiso 1 1 calc R . .
C4 C 0.1301(2) 0.8411(2) 0.29107(13) 0.0260(4) Uani 1 1 d . . .
C1 C 0.1186(2) 0.8238(2) 0.48322(13) 0.0307(4) Uani 1 1 d . . .
H1 H 0.1148 0.8188 0.5501 0.037 Uiso 1 1 calc R . .
C8 C 0.0169(2) 0.7915(2) 0.12376(14) 0.0325(4) Uani 1 1 d . . .
H8 H -0.0758 0.7549 0.1466 0.039 Uiso 1 1 calc R . .
C10 C 0.3294(2) 0.3518(2) 0.50407(14) 0.0313(4) Uani 1 1 d . . .
H10 H 0.3196 0.3568 0.5704 0.038 Uiso 1 1 calc R . .
C3 C 0.1897(3) 0.9537(2) 0.34770(15) 0.0358(5) Uani 1 1 d . . .
H3 H 0.2354 1.0355 0.3201 0.043 Uiso 1 1 calc R . .
C2 C 0.1819(3) 0.9455(3) 0.44465(15) 0.0381(5) Uani 1 1 d . . .
H2 H 0.2196 1.0228 0.4843 0.046 Uiso 1 1 calc R . .
C9 C 0.0348(2) 0.7958(3) 0.02763(15) 0.0368(5) Uani 1 1 d . . .
H9 H -0.0450 0.7607 -0.0164 0.044 Uiso 1 1 calc R . .
C6 C 0.2299(2) 0.3917(2) 0.35194(13) 0.0273(4) Uani 1 1 d . . .
H6 H 0.1461 0.4229 0.3094 0.033 Uiso 1 1 calc R . .

loop_
_atom_site_aniso_label
_atom_site_aniso_U_11
_atom_site_aniso_U_22
_atom_site_aniso_U_33
_atom_site_aniso_U_23
_atom_site_aniso_U_13
_atom_site_aniso_U_12
Fe1 0.02222(19) 0.0298(2) 0.01435(18) 0.00011(13) 0.00656(13) 0.00017(14)
S2 0.1013(6) 0.1016(7) 0.0216(3) -0.0008(3) -0.0084(3) -0.0430(5)
N3 0.0279(8) 0.0381(9) 0.0213(8) 0.0003(7) 0.0054(6) -0.0032(7)
N2 0.0276(8) 0.0320(8) 0.0219(7) 0.0000(6) 0.0094(6) 0.0041(6)
C7 0.0271(9) 0.0253(9) 0.0236(9) 0.0021(7) 0.0096(7) 0.0001(7)
N1 0.0266(7) 0.0309(8) 0.0226(7) 0.0015(6) 0.0096(6) 0.0007(6)
C11 0.0305(10) 0.0365(11) 0.0253(10) 0.0004(8) 0.0040(8) -0.0098(8)
C5 0.0253(8) 0.0290(9) 0.0242(9) 0.0003(7) 0.0079(7) -0.0013(7)
C4 0.0254(9) 0.0298(10) 0.0240(9) 0.0017(7) 0.0107(7) -0.0005(7)
C1 0.0360(10) 0.0354(11) 0.0218(9) -0.0005(8) 0.0086(7) 0.0010(8)
C8 0.0273(9) 0.0389(11) 0.0322(10) 0.0044(8) 0.0090(8) -0.0048(8)
C10 0.0340(10) 0.0366(11) 0.0241(9) 0.0003(8) 0.0070(8) 0.0060(8)
C3 0.0456(12) 0.0320(10) 0.0313(10) 0.0007(8) 0.0143(9) -0.0096(9)
C2 0.0521(13) 0.0347(11) 0.0283(10) -0.0065(9) 0.0077(9) -0.0094(10)
C9 0.0320(10) 0.0494(13) 0.0288(10) 0.0003(9) 0.0014(8) -0.0122(9)
C6 0.0265(9) 0.0324(10) 0.0239(9) 0.0001(7) 0.0078(7) 0.0043(8)

loop_
_atom_type_symbol
_atom_type_description
_atom_type_scat_dispersion_real
_atom_type_scat_dispersion_imag
_atom_type_scat_source
C C 0.0033 0.0016 'International Tables Vol C Tables 4.2.6.8 and 6.1.1.4'
H H 0.0000 0.0000 'International Tables Vol C Tables 4.2.6.8 and 6.1.1.4'
N N 0.0061 0.0033 'International Tables Vol C Tables 4.2.6.8 and 6.1.1.4'
S S 0.1246 0.1234 'International Tables Vol C Tables 4.2.6.8 and 6.1.1.4'
Fe Fe 0.3463 0.8444 'International Tables Vol C Tables 4.2.6.8 and 6.1.1.4'

loop_
_geom_angle_atom_site_label_1
_geom_angle_atom_site_label_2
_geom_angle_atom_site_label_3
_geom_angle
_geom_angle_site_symmetry_1
_geom_angle_site_symmetry_3
_geom_angle_publ_flag
N3 Fe1 N3 180.0 . 3_566 ?
N3 Fe1 N2 89.83(6) . . ?
N3 Fe1 N2 90.17(6) 3_566 . ?
N3 Fe1 N2 90.17(6) . 3_566 ?
N3 Fe1 N2 89.83(6) 3_566 3_566 ?
N2 Fe1 N2 180.0 . 3_566 ?
N3 Fe1 N1 90.26(6) . . ?
N3 Fe1 N1 89.74(6) 3_566 . ?
N2 Fe1 N1 88.87(6) . . ?
N2 Fe1 N1 91.13(6) 3_566 . ?
N3 Fe1 N1 89.74(6) . 3_566 ?
N3 Fe1 N1 90.26(6) 3_566 3_566 ?
N2 Fe1 N1 91.13(6) . 3_566 ?
N2 Fe1 N1 88.87(6) 3_566 3_566 ?
N1 Fe1 N1 180.0 . 3_566 ?
C11 N3 Fe1 157.75(15) . . ?
C10 N2 C6 117.38(16) . . ?
C10 N2 Fe1 121.29(12) . . ?
C6 N2 Fe1 121.21(13) . . ?
C8 C7 C6 117.38(17) . 2 ?
C8 C7 C4 123.53(16) . . ?
C6 C7 C4 119.08(17) 2 . ?
C1 N1 C5 117.09(16) . . ?
C1 N1 Fe1 120.48(12) . . ?
C5 N1 Fe1 121.73(13) . . ?
N3 C11 S2 177.83(19) . . ?
N1 C5 C4 124.07(18) . . ?
C3 C4 C5 117.43(17) . . ?
C3 C4 C7 122.21(17) . . ?
C5 C4 C7 120.35(17) . . ?
N1 C1 C2 122.84(18) . . ?
C9 C8 C7 119.03(17) . . ?
N2 C10 C9 122.65(18) . 2_545 ?
C2 C3 C4 119.27(19) . . ?
C1 C2 C3 119.2(2) . . ?
C8 C9 C10 119.37(19) . 2 ?
N2 C6 C7 124.15(18) . 2_545 ?

loop_
_geom_bond_atom_site_label_1
_geom_bond_atom_site_label_2
_geom_bond_distance
_geom_bond_site_symmetry_2
_geom_bond_publ_flag
Fe1 N3 2.0849(16) . ?
Fe1 N3 2.0849(16) 3_566 ?
Fe1 N2 2.2502(15) . ?
Fe1 N2 2.2502(15) 3_566 ?
Fe1 N1 2.2744(16) . ?
Fe1 N1 2.2744(16) 3_566 ?
S2 C11 1.617(2) . ?
N3 C11 1.156(3) . ?
N2 C10 1.336(3) . ?
N2 C6 1.340(2) . ?
C7 C8 1.390(3) . ?
C7 C6 1.394(2) 2 ?
C7 C4 1.485(2) . ?
N1 C1 1.342(3) . ?
N1 C5 1.343(2) . ?
C5 C4 1.390(3) . ?
C4 C3 1.387(3) . ?
C1 C2 1.380(3) . ?
C8 C9 1.381(3) . ?
C10 C9 1.389(3) 2_545 ?
C3 C2 1.381(3) . ?
C9 C10 1.389(3) 2 ?
C6 C7 1.394(2) 2_545 ?
